data_1530483
loop_
_publ_author_name
'Nevskii, N.N.'
'Ilyukhin, V.V.'
'Belov, N.V.'
'Ivanova, L.I.'

_publ_section_title
;
 Structure of a new calcium triorthogermanate Ca4 (Ge3 O10) H2 O
;
_journal_name_full 'Doklady Akademii Nauk SSSR'
_journal_page_first 1074
_journal_page_last 1077
_journal_volume 242
_journal_year 1978
_chemical_formula_sum 'Ca4 Ge3 H2 O11'
_chemical_name_systematic 'Ca4 (Ge3 O10) H2 O'
_space_group_IT_number 40
_symmetry_space_group_name_Hall 'A 2 -2a'
_symmetry_space_group_name_H-M 'A m a 2'
_cell_angle_alpha 90
_cell_angle_beta 90
_cell_angle_gamma 90
_cell_formula_units_Z 8
_cell_length_a 21.1895
_cell_length_b 10.577
_cell_length_c 9.2494
_cell_volume 2072.988
_citation_journal_id_ASTM DANKAS
_cod_data_source_file Nevskii_DANKAS_1978_503.cif
_cod_data_source_block H2Ca4Ge3O11
_cod_original_formula_sum 'H2 Ca4 Ge3 O11'
_cod_database_code 1530483

loop_
_symmetry_equiv_pos_as_xyz
x,y,z
-x,-y,z
-x+1/2,y,z
x+1/2,-y,z
x,y+1/2,z+1/2
-x,-y+1/2,z+1/2
-x+1/2,y+1/2,z+1/2
x+1/2,-y+1/2,z+1/2

loop_
_atom_site_label
_atom_site_type_symbol
_atom_site_fract_x
_atom_site_fract_y
_atom_site_fract_z
_atom_site_occupancy
_atom_site_U_iso_or_equiv
Ge3 Ge+4 0.3728 0.2959 0.1696 1 0.0
O12 O-2 0.6087 0.0693 0.3245 1 0.0
Ge1 Ge+4 0.4957 0.2124 0 1 0.0
Ca5 Ca+2 0.3644 0.0902 0.4753 1 0.0
O11 O-2 0.391 0.4536 0.1766 1 0.0
O7 O-2 0.25 0.0195 0.4323 1 0.0
O5 O-2 0.25 0.5104 0.2963 1 0.0
O10 O-2 0.3264 0.2364 0.3037 1 0.0
Ge2 Ge+4 0.6277 0.1188 0.1579 1 0.0
O9 O-2 0.4419 0.2029 0.149 1 0.0
Ca6 Ca+2 0.6476 0.4067 0.3516 1 0.0
Ca4 Ca+2 0.5 0 0.2852 1 0.0
O1 O-2 0.5269 0.3655 -0.0184 1 0.0
O4 O-2 0.6651 0.2645 0.1457 1 0.0
O2 O-2 0.3272 0.2689 0.006 1 0.0
Ca2 Ca+2 0.25 0.3344 0.4629 1 0.0
Ca3 Ca+2 0.5 0.5 0.1916 1 0.0
Ca1 Ca+2 0.25 0.1167 0.1774 1 0.0
O6 O-2 0.541 0.3519 0.3458 1 0.0
O3 O-2 0.5539 0.1046 0.0642 1 0.0
O8 O-2 0.6785 0.0159 0.0654 1 0.0
